data_4031357
loop_
_publ_author_name
'Jiang, Huanfeng'
'Yang, Jidan'
'Tang, Xiaodong'
'Li, Jianxiao'
'Wu, Wanqing'

_publ_section_title
;
 Cu-Catalyzed Three-Component Cascade Annulation Reaction: An Entry to
 Functionalized Pyridines.
;
_journal_issue 17
_journal_name_full 'The Journal of organic chemistry'
_journal_page_first 8763
_journal_page_last 8771
_journal_paper_doi 10.1021/acs.joc.5b01621
_journal_volume 80
_journal_year 2015
_chemical_formula_sum 'C19 H15 N O'
_chemical_formula_weight 273.32
_chemical_name_systematic
; 
 ? 
;
_space_group_IT_number 14
_symmetry_space_group_name_Hall '-P 2yn'
_symmetry_space_group_name_H-M 'P 1 21/n 1'
_atom_sites_solution_hydrogens geom
_atom_sites_solution_primary direct
_atom_sites_solution_secondary difmap
_audit_creation_method SHELXL-97
_cell_angle_alpha 90.00
_cell_angle_beta 100.95(3)
_cell_angle_gamma 90.00
_cell_formula_units_Z 4
_cell_length_a 12.797(3)
_cell_length_b 7.8816(16)
_cell_length_c 15.067(3)
_cell_measurement_temperature 293(2)
_cell_volume 1492.0(6)
_computing_structure_refinement 'SHELXL-97 (Sheldrick, 1997)'
_computing_structure_solution 'SHELXS-97 (Sheldrick, 1990)'
_diffrn_ambient_temperature 293(2)
_diffrn_measured_fraction_theta_full 0.996
_diffrn_measured_fraction_theta_max 0.996
_diffrn_radiation_monochromator graphite
_diffrn_radiation_source 'fine-focus sealed tube'
_diffrn_radiation_type MoK\a
_diffrn_radiation_wavelength 0.71073
_diffrn_reflns_av_R_equivalents 0.0238
_diffrn_reflns_av_sigmaI/netI 0.0227
_diffrn_reflns_limit_h_max 15
_diffrn_reflns_limit_h_min -15
_diffrn_reflns_limit_k_max 9
_diffrn_reflns_limit_k_min -9
_diffrn_reflns_limit_l_max 17
_diffrn_reflns_limit_l_min -17
_diffrn_reflns_number 11026
_diffrn_reflns_theta_full 25.00
_diffrn_reflns_theta_max 25.00
_diffrn_reflns_theta_min 3.05
_exptl_absorpt_coefficient_mu 0.075
_exptl_crystal_density_diffrn 1.217
_exptl_crystal_density_method 'not measured'
_exptl_crystal_F_000 576
_refine_diff_density_max 0.201
_refine_diff_density_min -0.170
_refine_diff_density_rms 0.036
_refine_ls_extinction_coef 0.011(4)
_refine_ls_extinction_expression Fc^*^=kFc[1+0.001xFc^2^\l^3^/sin(2\q)]^-1/4^
_refine_ls_extinction_method SHELXL
_refine_ls_goodness_of_fit_ref 1.049
_refine_ls_hydrogen_treatment mixed
_refine_ls_matrix_type full
_refine_ls_number_parameters 191
_refine_ls_number_reflns 2620
_refine_ls_number_restraints 0
_refine_ls_restrained_S_all 1.049
_refine_ls_R_factor_all 0.0697
_refine_ls_R_factor_gt 0.0430
_refine_ls_shift/su_max 0.000
_refine_ls_shift/su_mean 0.000
_refine_ls_structure_factor_coef Fsqd
_refine_ls_weighting_details 'calc w=1/[\s^2^(Fo^2^)+(0.1119P)^2^+0.0000P] where P=(Fo^2^+2Fc^2^)/3'
_refine_ls_weighting_scheme calc
_refine_ls_wR_factor_gt 0.1264
_refine_ls_wR_factor_ref 0.1709
_reflns_number_gt 1708
_reflns_number_total 2620
_reflns_threshold_expression >2sigma(I)
_cod_data_source_file jo5b01621_si_002.cif
_cod_data_source_block shelxl
_cod_depositor_comments 'Adding full bibliography for 4031357.cif.'
_cod_original_cell_volume 1492.0(5)
_cod_database_code 4031357

loop_
_symmetry_equiv_pos_as_xyz
'x, y, z'
'-x+1/2, y+1/2, -z+1/2'
'-x, -y, -z'
'x-1/2, -y-1/2, z-1/2'

loop_
_atom_site_label
_atom_site_type_symbol
_atom_site_fract_x
_atom_site_fract_y
_atom_site_fract_z
_atom_site_U_iso_or_equiv
_atom_site_adp_type
_atom_site_occupancy
_atom_site_symmetry_multiplicity
_atom_site_calc_flag
_atom_site_refinement_flags
N1 N 1.03545(14) 1.02795(19) 0.87208(10) 0.0600(5) Uani 1 1 d .
C7 C 1.09006(16) 0.8966(2) 0.84578(12) 0.0555(5) Uani 1 1 d .
C12 C 0.76187(17) 0.8343(3) 0.84773(14) 0.0664(6) Uani 1 1 d .
C10 C 0.87800(16) 0.8563(2) 0.85089(13) 0.0585(5) Uani 1 1 d .
C4 C 1.20449(16) 0.9231(2) 0.84718(12) 0.0571(5) Uani 1 1 d .
C8 C 1.04081(17) 0.7418(3) 0.82195(14) 0.0652(6) Uani 1 1 d .
H8A H 1.0791 0.6526 0.8034 0.078 Uiso 1 1 calc R
C9 C 0.93527(16) 0.7211(3) 0.82585(14) 0.0651(6) Uani 1 1 d .
H9A H 0.9023 0.6168 0.8117 0.078 Uiso 1 1 calc R
C11 C 0.93189(17) 1.0099(2) 0.87358(13) 0.0591(5) Uani 1 1 d .
C2 C 1.36531(18) 0.8560(3) 0.79410(16) 0.0756(6) Uani 1 1 d .
H2A H 1.3995 0.7962 0.7547 0.091 Uiso 1 1 calc R
C13 C 0.72289(16) 0.6815(2) 0.88885(13) 0.0597(5) Uani 1 1 d .
C5 C 1.26308(18) 1.0349(2) 0.90831(14) 0.0664(6) Uani 1 1 d .
H5A H 1.2290 1.0975 0.9468 0.080 Uiso 1 1 calc R
C14 C 0.78342(18) 0.6011(3) 0.96260(15) 0.0702(6) Uani 1 1 d .
H14A H 0.8529 0.6363 0.9845 0.084 Uiso 1 1 calc R
O1 O 0.69851(14) 0.9399(2) 0.81042(14) 0.1015(7) Uani 1 1 d .
C3 C 1.25804(18) 0.8348(3) 0.78955(15) 0.0686(6) Uani 1 1 d .
H3A H 1.2206 0.7603 0.7473 0.082 Uiso 1 1 calc R
C18 C 0.62009(18) 0.6245(3) 0.85650(16) 0.0758(6) Uani 1 1 d .
H18A H 0.5783 0.6777 0.8071 0.091 Uiso 1 1 calc R
C1 C 1.42251(19) 0.9640(3) 0.85581(17) 0.0783(7) Uani 1 1 d .
H1A H 1.4954 0.9764 0.8592 0.094 Uiso 1 1 calc R
C6 C 1.3709(2) 1.0544(3) 0.91295(16) 0.0761(6) Uani 1 1 d .
H6A H 1.4091 1.1290 0.9548 0.091 Uiso 1 1 calc R
C15 C 0.7406(2) 0.4684(3) 1.0038(2) 0.0878(8) Uani 1 1 d .
H15A H 0.7810 0.4163 1.0543 0.105 Uiso 1 1 calc R
C17 C 0.5797(2) 0.4892(4) 0.8974(2) 0.0937(8) Uani 1 1 d .
H17A H 0.5114 0.4497 0.8747 0.112 Uiso 1 1 calc R
C16 C 0.6399(3) 0.4133(3) 0.9713(2) 0.0984(9) Uani 1 1 d .
H16A H 0.6119 0.3237 0.9994 0.118 Uiso 1 1 calc R
C19 C 0.8791(2) 1.1653(3) 0.90309(17) 0.0785(7) Uani 1 1 d .
H19A H 0.9300 1.2557 0.9152 0.118 Uiso 1 1 calc R
H19B H 0.8521 1.1400 0.9569 0.118 Uiso 1 1 calc R
H19C H 0.8214 1.1992 0.8560 0.118 Uiso 1 1 calc R

loop_
_atom_site_aniso_label
_atom_site_aniso_U_11
_atom_site_aniso_U_22
_atom_site_aniso_U_33
_atom_site_aniso_U_23
_atom_site_aniso_U_13
_atom_site_aniso_U_12
N1 0.0673(12) 0.0580(9) 0.0564(10) -0.0028(7) 0.0162(8) 0.0022(7)
C7 0.0585(12) 0.0580(11) 0.0504(10) -0.0051(8) 0.0114(9) 0.0022(8)
C12 0.0591(13) 0.0763(13) 0.0619(12) 0.0073(9) 0.0069(10) 0.0117(10)
C10 0.0554(12) 0.0644(12) 0.0552(11) 0.0016(8) 0.0092(9) 0.0056(8)
C4 0.0595(13) 0.0585(11) 0.0535(10) 0.0021(8) 0.0111(9) 0.0009(8)
C8 0.0617(13) 0.0652(12) 0.0686(12) -0.0178(9) 0.0118(10) 0.0033(9)
C9 0.0596(13) 0.0652(12) 0.0684(13) -0.0137(9) 0.0068(10) -0.0026(9)
C11 0.0646(13) 0.0620(11) 0.0519(10) 0.0022(8) 0.0136(9) 0.0091(9)
C2 0.0648(15) 0.0840(15) 0.0815(15) 0.0043(11) 0.0225(12) 0.0066(11)
C13 0.0556(12) 0.0638(11) 0.0604(11) -0.0050(9) 0.0130(9) 0.0076(8)
C5 0.0728(15) 0.0670(12) 0.0590(12) -0.0028(9) 0.0118(10) -0.0068(9)
C14 0.0664(14) 0.0665(12) 0.0757(14) 0.0037(10) 0.0087(11) 0.0114(10)
O1 0.0666(12) 0.1100(13) 0.1232(15) 0.0492(12) 0.0062(10) 0.0200(9)
C3 0.0659(15) 0.0721(13) 0.0692(13) -0.0086(10) 0.0168(11) 0.0010(10)
C18 0.0595(15) 0.0961(16) 0.0730(14) -0.0081(12) 0.0153(11) 0.0017(11)
C1 0.0588(14) 0.0907(16) 0.0847(15) 0.0216(13) 0.0119(12) -0.0006(11)
C6 0.0710(16) 0.0825(14) 0.0710(14) 0.0041(11) 0.0038(11) -0.0188(11)
C15 0.096(2) 0.0699(14) 0.0999(18) 0.0215(12) 0.0236(15) 0.0150(13)
C17 0.0773(18) 0.1004(18) 0.110(2) -0.0177(16) 0.0339(16) -0.0198(14)
C16 0.104(2) 0.0766(16) 0.124(2) 0.0069(15) 0.045(2) -0.0035(14)
C19 0.0854(17) 0.0680(13) 0.0876(16) -0.0016(11) 0.0307(13) 0.0162(11)

loop_
_atom_type_symbol
_atom_type_description
_atom_type_scat_dispersion_real
_atom_type_scat_dispersion_imag
_atom_type_scat_source
C C 0.0033 0.0016 'International Tables Vol C Tables 4.2.6.8 and 6.1.1.4'
H H 0.0000 0.0000 'International Tables Vol C Tables 4.2.6.8 and 6.1.1.4'
N N 0.0061 0.0033 'International Tables Vol C Tables 4.2.6.8 and 6.1.1.4'
O O 0.0106 0.0060 'International Tables Vol C Tables 4.2.6.8 and 6.1.1.4'

loop_
_geom_angle_atom_site_label_1
_geom_angle_atom_site_label_2
_geom_angle_atom_site_label_3
_geom_angle
C11 N1 C7 119.56(16)
N1 C7 C8 120.98(18)
N1 C7 C4 117.09(17)
C8 C7 C4 121.89(17)
O1 C12 C13 119.9(2)
O1 C12 C10 120.5(2)
C13 C12 C10 119.62(17)
C9 C10 C11 117.96(19)
C9 C10 C12 118.59(18)
C11 C10 C12 123.37(17)
C5 C4 C3 117.6(2)
C5 C4 C7 120.60(17)
C3 C4 C7 121.73(18)
C9 C8 C7 119.66(18)
C8 C9 C10 119.75(19)
N1 C11 C10 122.05(16)
N1 C11 C19 114.84(18)
C10 C11 C19 123.10(19)
C1 C2 C3 120.8(2)
C14 C13 C18 118.9(2)
C14 C13 C12 121.8(2)
C18 C13 C12 119.18(19)
C6 C5 C4 121.0(2)
C13 C14 C15 119.9(2)
C2 C3 C4 121.0(2)
C17 C18 C13 120.2(2)
C2 C1 C6 119.3(2)
C5 C6 C1 120.3(2)
C16 C15 C14 120.6(2)
C16 C17 C18 120.1(3)
C15 C16 C17 120.2(3)

loop_
_geom_bond_atom_site_label_1
_geom_bond_atom_site_label_2
_geom_bond_distance
N1 C11 1.337(3)
N1 C7 1.350(2)
C7 C8 1.389(3)
C7 C4 1.475(3)
C12 O1 1.222(2)
C12 C13 1.484(3)
C12 C10 1.488(3)
C10 C9 1.386(3)
C10 C11 1.403(3)
C4 C5 1.387(3)
C4 C3 1.391(3)
C8 C9 1.373(3)
C11 C19 1.506(3)
C2 C1 1.366(4)
C2 C3 1.372(3)
C13 C14 1.382(3)
C13 C18 1.388(3)
C5 C6 1.377(3)
C14 C15 1.382(3)
C18 C17 1.381(4)
C1 C6 1.379(3)
C15 C16 1.360(4)
C17 C16 1.365(4)
